data_9011882
loop_
_publ_author_name
'Yamnova, N. A.'
'Pushcharovskii D Yu'
'Khomyakov, A. P.'
'Vyatkin, S. V.'

_publ_section_title
;
 Crystal structure of the new natural fluorocarbonate Na3Ca(Mn,Ca)(CO3)3F
;
_journal_name_full 'Soviet Physics - Crystallography'
_journal_page_first 14
_journal_page_last 16
_journal_volume 36
_journal_year 1991
_chemical_compound_source 'hydrothermalites, Lovozero alkaline massif, Kola Peninsula, Russia'
_chemical_formula_sum 'C3 Ca1.361 Dy0.02 F0.987 Fe0.06 Mn0.439 Na3 O9 Y0.034'
_chemical_name_mineral Rouvilleite
_space_group_IT_number 9
_symmetry_space_group_name_Hall 'C -2yc'
_symmetry_space_group_name_H-M 'C 1 c 1'
_cell_angle_alpha 90
_cell_angle_beta 100.78
_cell_angle_gamma 90
_cell_length_a 8.012
_cell_length_b 15.79
_cell_length_c 7.019
_cell_formula_units_Z 4
_cell_volume 872.300
_database_code_amcsd 0015588
_exptl_crystal_density_diffrn 2.711
_cod_original_formula_sum 'Na3 Ca1.361 Mn.439 Fe.06 Y.034 Dy.02 C3 O9 F.987'
_cod_database_code 9011882

loop_
_space_group_symop_operation_xyz
x,y,z
1/2+x,1/2+y,z
x,-y,1/2+z
1/2+x,1/2-y,1/2+z

loop_
_atom_site_label
_atom_site_fract_x
_atom_site_fract_y
_atom_site_fract_z
_atom_site_occupancy
_atom_site_U_iso_or_equiv
Na1 0.05970 0.10960 0.18250 1.00000 0.01646
Na2 0.05780 0.88520 0.18100 1.00000 0.01659
Na3 0.42470 0.17410 0.02010 1.00000 0.02609
Ca1 0.19231 0.51002 0.34615 1.00000 0.01165
Mn2 0.44250 0.81066 0.03330 0.43900 0.01621
Ca2 0.44250 0.81066 0.03330 0.36100 0.01621
Fe2 0.44250 0.81066 0.03330 0.06000 0.01621
Y2 0.44250 0.81066 0.03330 0.03400 0.01621
Dy2 0.44250 0.81066 0.03330 0.02000 0.01621
C1 0.24380 0.30740 0.30290 1.00000 0.01393
C2 0.24790 0.69550 0.30750 1.00000 0.01393
C3 0.32410 -0.00500 -0.00410 1.00000 0.01267
O1 0.48810 0.00330 0.04440 1.00000 0.02406
O2 0.10430 0.65560 0.31240 1.00000 0.02153
O3 0.26260 0.91990 -0.02350 1.00000 0.02786
O4 0.22780 0.94130 0.46650 1.00000 0.02786
O5 0.38390 0.65970 0.38780 1.00000 0.03166
O6 0.24600 0.76620 0.22330 1.00000 0.02280
O7 0.39160 0.32170 0.40610 1.00000 0.02660
O8 0.21310 0.23810 0.20850 1.00000 0.02533
O9 0.12400 0.36280 0.29540 1.00000 0.02406
F 0.36510 0.49950 0.13470 0.98700 0.01735

loop_
_cod_related_entry_id
_cod_related_entry_database
_cod_related_entry_code
1 AMCSD 0015588
